data_7037888
loop_
_publ_author_name
'Sun, Minghui'
'Li, Fengyan'
'Yu, Longjiao'
'Wang, Ya'
'Xu, Lin'

_publ_section_title
;
 Synthesis of [Sb2W20Fe(H2O)6O70](10-) with iron powder under mild
 conditions and its applications in both catalytic Fenton reaction and
 electrochemical sensing of ascorbic acid.
;
_journal_issue 6
_journal_name_full 'Dalton transactions (Cambridge, England : 2003)'
_journal_page_first 2417
_journal_page_last 2421
_journal_paper_doi 10.1039/c5dt04637h
_journal_volume 45
_journal_year 2016
_chemical_formula_sum 'C12 H60 Fe2 N8 Na2 O88 Sb2 W20'
_chemical_formula_weight 5802.59
_space_group_IT_number 2
_symmetry_cell_setting triclinic
_symmetry_space_group_name_Hall '-P 1'
_symmetry_space_group_name_H-M 'P -1'
_atom_sites_solution_hydrogens geom
_atom_sites_solution_primary direct
_atom_sites_solution_secondary difmap
_audit_creation_method SHELXL-97
_audit_update_record
;
2015-12-30 deposited with the CCDC.
2016-01-05 downloaded from the CCDC.
;
_cell_angle_alpha 68.517(5)
_cell_angle_beta 79.923(5)
_cell_angle_gamma 62.222(5)
_cell_formula_units_Z 1
_cell_length_a 13.017(5)
_cell_length_b 13.539(5)
_cell_length_c 17.702(5)
_cell_measurement_reflns_used 4052
_cell_measurement_temperature 191(2)
_cell_measurement_theta_max 56.393
_cell_measurement_theta_min 4.977
_cell_volume 2568.4(16)
_computing_cell_refinement 'Bruker SMART'
_computing_data_collection 'Bruker SMART'
_computing_data_reduction 'Bruker SMART'
_computing_molecular_graphics 'DIAMOND (Brandenburg, 1999)'
_computing_publication_material SHELXS97
_computing_structure_refinement 'SHELXL-97 (Sheldrick, 2008)'
_computing_structure_solution 'SHELXS97 (Sheldrick, 1990)'
_diffrn_ambient_temperature 191(2)
_diffrn_measured_fraction_theta_full 0.981
_diffrn_measured_fraction_theta_max 0.981
_diffrn_measurement_device_type 'Bruker APEX area-detector diffractometer'
_diffrn_measurement_method 'phi and omega scans'
_diffrn_radiation_monochromator graphite
_diffrn_radiation_source 'fine-focus sealed tube'
_diffrn_radiation_type MoK\a
_diffrn_radiation_wavelength 0.71069
_diffrn_reflns_av_R_equivalents 0.0306
_diffrn_reflns_av_unetI/netI 0.0659
_diffrn_reflns_limit_h_max 15
_diffrn_reflns_limit_h_min -15
_diffrn_reflns_limit_k_max 16
_diffrn_reflns_limit_k_min -11
_diffrn_reflns_limit_l_max 21
_diffrn_reflns_limit_l_min -20
_diffrn_reflns_number 12735
_diffrn_reflns_theta_full 25.00
_diffrn_reflns_theta_max 25.00
_diffrn_reflns_theta_min 1.77
_exptl_absorpt_coefficient_mu 23.187
_exptl_absorpt_correction_T_max 0.098
_exptl_absorpt_correction_T_min 0.028
_exptl_absorpt_correction_type multi-scan
_exptl_absorpt_process_details
;
SADABS v.2.10 (Bruker,2003) was used for absorption correction. R(int) was
0.0956 before and 0.0271 after correction. The Ratio of minimum to maximum
apparent transmission is 0.3502. The Lambda/2 correction factor = 0.0015.
;
_exptl_crystal_colour 'light brown'
_exptl_crystal_density_diffrn 3.705
_exptl_crystal_density_method 'not measured'
_exptl_crystal_description block
_exptl_crystal_F_000 2492
_exptl_crystal_size_max 0.17
_exptl_crystal_size_mid 0.14
_exptl_crystal_size_min 0.10
_refine_diff_density_max 4.305
_refine_diff_density_min -3.074
_refine_diff_density_rms 0.591
_refine_ls_extinction_method none
_refine_ls_goodness_of_fit_ref 1.078
_refine_ls_hydrogen_treatment mixed
_refine_ls_matrix_type full
_refine_ls_number_parameters 586
_refine_ls_number_reflns 8884
_refine_ls_number_restraints 155
_refine_ls_restrained_S_all 1.071
_refine_ls_R_factor_all 0.0794
_refine_ls_R_factor_gt 0.0607
_refine_ls_shift/su_max 0.100
_refine_ls_shift/su_mean 0.001
_refine_ls_structure_factor_coef Fsqd
_refine_ls_weighting_details 'calc w=1/[\s^2^(Fo^2^)+(0.1006P)^2^+63.8369P] where P=(Fo^2^+2Fc^2^)/3'
_refine_ls_weighting_scheme calc
_refine_ls_wR_factor_gt 0.1604
_refine_ls_wR_factor_ref 0.1816
_reflns_number_gt 6990
_reflns_number_total 8884
_reflns_threshold_expression >2\s(I)
_cod_data_source_file c5dt04637h2.cif
_cod_data_source_block 1
_cod_depositor_comments 'Adding full bibliography for 7037888.cif.'
_cod_original_cell_volume 2568.4(15)
_cod_database_code 7037888

loop_
_symmetry_equiv_pos_as_xyz
'x, y, z'
'-x, -y, -z'

loop_
_atom_site_label
_atom_site_type_symbol
_atom_site_fract_x
_atom_site_fract_y
_atom_site_fract_z
_atom_site_U_iso_or_equiv
_atom_site_adp_type
_atom_site_occupancy
_atom_site_symmetry_multiplicity
_atom_site_calc_flag
_atom_site_refinement_flags
_atom_site_disorder_assembly
_atom_site_disorder_group
O1 O 0.3781(8) 0.7336(10) 0.5431(8) 0.044(3) Uani 1 1 d . . .
O2 O 0.9826(9) 0.4639(9) 0.7202(7) 0.035(3) Uani 1 1 d U . .
O3 O -0.0241(9) 1.1967(10) 0.2679(8) 0.044(3) Uani 1 1 d . . .
O4 O 0.8916(8) 0.6770(9) 0.7466(6) 0.028(3) Uani 1 1 d . . .
O5 O 0.8790(8) 0.8487(9) 0.6113(7) 0.033(3) Uani 1 1 d . . .
O6 O 0.5861(8) 0.7107(8) 0.5848(6) 0.022(2) Uani 1 1 d . . .
O7 O 0.6463(9) 0.5184(10) 0.9581(7) 0.040(3) Uani 1 1 d . . .
O8 O 0.8461(8) 0.6698(9) 0.6083(6) 0.026(3) Uani 1 1 d . . .
O9 O 0.3698(8) 0.9144(9) 0.4030(6) 0.028(3) Uani 1 1 d . . .
O10 O 0.5773(7) 0.8898(8) 0.4469(6) 0.021(2) Uani 1 1 d U . .
O11 O 0.3101(7) 1.1066(8) 0.2717(5) 0.019(2) Uani 1 1 d . . .
O12 O 0.4454(8) 0.7093(8) 0.7125(6) 0.022(3) Uani 1 1 d . . .
O13 O 0.3141(9) 1.1479(10) 0.0325(6) 0.040(3) Uani 1 1 d . . .
O14 O 0.5061(8) 0.8921(8) 0.2788(6) 0.027(3) Uani 1 1 d . . .
O15 O 0.6862(10) 0.8728(9) 0.1633(6) 0.033(3) Uani 1 1 d . . .
O16 O 0.4004(8) 0.9238(8) 0.5507(6) 0.023(2) Uani 1 1 d . . .
O17 O 0.6027(9) 0.5322(8) 0.8045(6) 0.025(3) Uani 1 1 d . . .
O18 O 0.3325(8) 0.9782(8) 0.1843(6) 0.031(2) Uani 1 1 d U . .
O19 O 0.3565(8) 0.7835(9) 0.3154(6) 0.031(3) Uani 1 1 d . . .
O20 O 0.5352(8) 1.0814(8) 0.3014(5) 0.018(2) Uani 1 1 d . . .
O26 O 0.6652(8) 0.6991(8) 0.7243(6) 0.021(2) Uani 1 1 d . . .
O31 O 0.7958(7) 0.8734(8) 0.4531(6) 0.024(3) Uani 1 1 d . . .
O35 O 0.5620(10) 0.6994(9) 0.4347(7) 0.038(3) Uani 1 1 d . . .
O33 O 0.7076(8) 0.8882(8) 0.3136(6) 0.024(3) Uani 1 1 d . . .
O24 O 0.3062(9) 1.2869(9) 0.1192(7) 0.034(3) Uani 1 1 d . . .
O22 O 0.2691(9) 0.7478(9) 0.8293(6) 0.033(3) Uani 1 1 d . . .
O23 O 0.4783(8) 1.0773(9) 0.1483(6) 0.029(3) Uani 1 1 d U . .
O27 O 0.7574(8) 0.5168(8) 0.6850(6) 0.028(3) Uani 1 1 d U . .
O34 O 0.6686(9) 1.0759(8) 0.1751(6) 0.027(3) Uani 1 1 d . . .
O28 O 0.5568(9) 0.5015(8) 0.6703(7) 0.030(3) Uani 1 1 d . . .
O25 O 0.8038(10) 0.5210(9) 0.8314(8) 0.041(3) Uani 1 1 d . . .
O30 O 0.1815(9) 1.0002(9) 0.3043(7) 0.039(3) Uani 1 1 d . . .
O21 O 0.4954(9) 0.7201(8) 0.8468(6) 0.025(3) Uani 1 1 d U . .
O32 O 0.7310(8) 1.0723(8) 0.3149(6) 0.028(3) Uani 1 1 d . . .
O29 O 0.1626(9) 1.1840(9) 0.1629(7) 0.039(3) Uani 1 1 d . . .
Fe1 Fe 0.92774(18) 0.7606(2) 0.53225(14) 0.0296(6) Uani 1 1 d . . .
Sb1 Sb 0.37679(7) 1.13802(7) 0.35153(5) 0.0172(2) Uani 1 1 d . . .
W1 W 0.66520(4) 0.96666(5) 0.40068(3) 0.01795(14) Uani 1 1 d . . .
W2 W 0.31876(5) 1.13666(5) 0.13228(4) 0.02699(15) Uani 1 1 d . . .
W3 W 0.60875(5) 0.95961(5) 0.22142(4) 0.02411(15) Uani 1 1 d . . .
W4 W 0.59419(5) 0.59680(5) 0.68859(4) 0.02301(15) Uani 1 1 d . . .
W5 W 0.36214(5) 0.81089(5) 0.77256(4) 0.02269(15) Uani 1 1 d . . .
W6 W 0.34510(5) 0.91874(5) 0.30100(4) 0.02486(15) Uani 1 1 d . . .
W7 W 0.64978(5) 0.60787(5) 0.86172(4) 0.02616(15) Uani 1 1 d . . .
W8 W 0.48000(5) 0.79182(5) 0.49380(4) 0.02810(16) Uani 1 1 d . . .
W9 W 0.85191(5) 0.57893(5) 0.71268(4) 0.02757(16) Uani 1 1 d . . .
W10 W 0.11599(5) 1.16968(5) 0.28094(4) 0.02916(16) Uani 1 1 d . . .
N1 N 0.4338(10) 0.7911(9) 0.9979(7) 0.0539(15) Uani 1 1 d DU . .
H1 H 0.4483 0.8220 0.9479 0.065 Uiso 1 1 calc R . .
C2 C 0.4203(11) 0.6968(8) 1.0271(7) 0.0526(16) Uani 1 1 d DU . .
H2 H 0.4195 0.6523 0.9979 0.063 Uiso 1 1 calc R . .
C3 C 0.4077(11) 0.6742(8) 1.1057(7) 0.0519(16) Uani 1 1 d DU . .
H3 H 0.3965 0.6100 1.1421 0.062 Uiso 1 1 calc R . .
N2 N 0.4131(12) 0.7555(9) 1.1250(7) 0.0536(16) Uani 1 1 d DU . .
H2A H 0.4113 0.7577 1.1731 0.064 Uiso 1 1 calc R . .
C1 C 0.4221(12) 0.8340(8) 1.0563(7) 0.0543(17) Uani 1 1 d DU . .
H5 H 0.4205 0.9059 1.0503 0.065 Uiso 1 1 calc R . .
N4A N 0.3010(13) 0.4913(13) 0.8656(9) 0.0605(7) Uiso 0.450(16) 1 d PDU A 1
H4A H 0.3469 0.5190 0.8691 0.073 Uiso 0.450(16) 1 calc PR A 1
C4A C 0.2294(11) 0.5325(10) 0.8063(8) 0.0604(7) Uiso 0.450(16) 1 d PDU A 1
H7A H 0.2187 0.5977 0.7601 0.072 Uiso 0.450(16) 1 calc PR A 1
N3A N 0.1755(14) 0.4660(13) 0.8234(10) 0.0606(7) Uiso 0.450(16) 1 d PDU A 1
H3A H 0.1239 0.4753 0.7937 0.073 Uiso 0.450(16) 1 calc PR A 1
C5A C 0.2127(12) 0.3842(13) 0.8921(10) 0.0605(7) Uiso 0.450(16) 1 d PDU A 1
H5A H 0.1892 0.3247 0.9180 0.073 Uiso 0.450(16) 1 calc PR A 1
C6A C 0.2893(15) 0.4000(14) 0.9185(10) 0.0604(8) Uiso 0.450(16) 1 d PDU A 1
H6A H 0.3292 0.3537 0.9673 0.073 Uiso 0.450(16) 1 calc PR A 1
N4B N 0.2708(16) 0.4937(13) 0.8600(8) 0.0709(7) Uiso 0.550(16) 1 d PDU A 2
H4B H 0.2599 0.5527 0.8737 0.085 Uiso 0.550(16) 1 calc PR A 2
C4B C 0.2854(14) 0.4896(9) 0.7863(7) 0.0708(7) Uiso 0.550(16) 1 d PDU A 2
H7B H 0.2869 0.5498 0.7395 0.085 Uiso 0.550(16) 1 calc PR A 2
N3B N 0.2978(17) 0.3869(12) 0.7889(9) 0.0710(7) Uiso 0.550(16) 1 d PDU A 2
H3B H 0.3096 0.3623 0.7483 0.085 Uiso 0.550(16) 1 calc PR A 2
C5B C 0.2886(19) 0.3288(11) 0.8650(8) 0.0708(7) Uiso 0.550(16) 1 d PDU A 2
H5B H 0.2910 0.2540 0.8847 0.085 Uiso 0.550(16) 1 calc PR A 2
C6B C 0.275(2) 0.3934(13) 0.9091(8) 0.0707(8) Uiso 0.550(16) 1 d PDU A 2
H6B H 0.2704 0.3712 0.9654 0.085 Uiso 0.550(16) 1 calc PR A 2
O1W O 1.0845(10) 0.6375(12) 0.5925(8) 0.052(4) Uani 1 1 d U . .
O2W O 1.0288(11) 0.8390(14) 0.4571(9) 0.076(5) Uani 1 1 d . . .
O3W O 0.9802(11) 0.6566(12) 0.4569(8) 0.057(5) Uani 1 1 d . . .
O12W O 0.1476(11) 0.9247(12) 0.5058(9) 0.056(4) Uiso 1 1 d . . .
O7W O 0.0670(14) 0.2391(14) 0.7101(10) 0.013(4) Uiso 0.50 1 d P . .
O5W O 0.0334(13) 0.0286(14) 0.7026(10) 0.074(5) Uiso 1 1 d . . .
O9W O -0.186(2) 0.284(2) 0.6957(17) 0.053(7) Uiso 0.50 1 d P . .
O6W O 0.106(2) 0.026(2) 0.8823(16) 0.049(7) Uiso 0.50 1 d P . .
O11W O 0.804(2) 0.557(2) 0.4972(15) 0.043(6) Uiso 0.50 1 d P . .
O8W O -0.1311(17) 0.0261(18) 0.8723(13) 0.030(5) Uiso 0.50 1 d P . .
O4W O -0.111(2) 0.272(2) 0.8738(18) 0.059(8) Uiso 0.50 1 d P . .
Na1 Na -0.0440(7) 0.1495(7) 0.7907(7) 0.075(3) Uani 1 1 d . . .
O10W O 0.2229(14) 0.6979(15) 0.6532(10) 0.014(4) Uiso 0.50 1 d P . .
O13W O 0.056(3) -0.194(3) 0.918(2) 0.073(9) Uiso 0.50 1 d P . .

loop_
_atom_site_aniso_label
_atom_site_aniso_U_11
_atom_site_aniso_U_22
_atom_site_aniso_U_33
_atom_site_aniso_U_23
_atom_site_aniso_U_13
_atom_site_aniso_U_12
O1 0.022(4) 0.056(6) 0.070(8) -0.026(5) 0.003(5) -0.027(4)
O2 0.038(4) 0.024(4) 0.035(5) -0.002(4) -0.012(4) -0.009(3)
O3 0.040(5) 0.057(6) 0.048(7) -0.005(5) -0.007(5) -0.038(4)
O4 0.023(4) 0.032(5) 0.031(5) 0.001(4) -0.013(4) -0.019(4)
O5 0.032(4) 0.035(4) 0.047(6) -0.020(4) -0.003(4) -0.022(4)
O6 0.032(4) 0.015(4) 0.019(5) 0.005(3) -0.016(4) -0.014(3)
O7 0.052(6) 0.054(6) 0.030(6) -0.016(5) -0.002(5) -0.032(5)
O8 0.030(5) 0.029(5) 0.015(5) -0.005(4) 0.000(4) -0.011(4)
O9 0.024(4) 0.031(5) 0.030(5) -0.006(4) -0.012(4) -0.012(4)
O10 0.024(4) 0.024(4) 0.014(4) 0.000(3) 0.002(3) -0.017(3)
O11 0.026(4) 0.024(4) 0.008(4) 0.001(3) 0.000(4) -0.017(3)
O12 0.030(4) 0.016(4) 0.019(5) 0.000(4) -0.006(4) -0.012(3)
O13 0.052(6) 0.052(5) 0.026(5) -0.020(4) -0.013(5) -0.022(5)
O14 0.038(5) 0.028(4) 0.028(5) -0.020(4) 0.006(4) -0.020(4)
O15 0.048(6) 0.020(5) 0.018(5) -0.004(4) 0.000(5) -0.008(4)
O16 0.021(4) 0.027(4) 0.024(5) -0.021(4) 0.000(4) -0.004(4)
O17 0.038(5) 0.024(4) 0.013(4) -0.009(4) 0.003(4) -0.012(4)
O18 0.037(4) 0.032(4) 0.038(4) -0.018(3) -0.007(4) -0.019(3)
O19 0.040(5) 0.030(5) 0.023(5) 0.002(4) -0.014(4) -0.020(4)
O20 0.030(4) 0.021(4) 0.007(4) -0.004(3) 0.004(4) -0.014(3)
O26 0.027(4) 0.015(4) 0.021(4) -0.007(3) -0.011(4) -0.005(3)
O31 0.009(4) 0.027(5) 0.030(5) -0.006(4) -0.005(4) -0.004(3)
O35 0.051(6) 0.025(5) 0.035(6) -0.012(4) -0.013(5) -0.008(5)
O33 0.018(4) 0.017(4) 0.033(5) -0.002(4) -0.003(4) -0.009(3)
O24 0.048(5) 0.021(4) 0.035(5) -0.001(4) -0.025(5) -0.015(4)
O22 0.058(5) 0.033(4) 0.025(5) -0.002(4) -0.006(4) -0.037(4)
O23 0.033(4) 0.022(4) 0.026(4) -0.001(3) -0.012(4) -0.008(3)
O27 0.027(4) 0.020(4) 0.033(4) -0.015(3) 0.000(4) -0.003(3)
O34 0.037(5) 0.018(4) 0.014(5) 0.002(4) -0.001(4) -0.008(4)
O28 0.036(5) 0.024(4) 0.038(6) -0.017(4) 0.001(4) -0.015(4)
O25 0.037(5) 0.026(5) 0.060(7) -0.020(5) -0.008(5) -0.007(4)
O30 0.048(5) 0.052(5) 0.042(6) -0.021(4) -0.006(5) -0.036(4)
O21 0.040(4) 0.018(4) 0.010(4) 0.004(3) -0.004(3) -0.012(3)
O32 0.031(5) 0.018(4) 0.032(6) -0.007(4) 0.003(4) -0.010(4)
O29 0.048(5) 0.037(5) 0.040(6) -0.008(4) -0.022(5) -0.021(4)
Fe1 0.0200(9) 0.0317(10) 0.0315(12) -0.0053(9) -0.0051(9) -0.0092(8)
Sb1 0.0206(4) 0.0146(3) 0.0169(4) -0.0025(3) -0.0068(3) -0.0079(3)
W1 0.0186(2) 0.0180(2) 0.0176(3) -0.00493(19) -0.0032(2) -0.00790(19)
W2 0.0425(3) 0.0232(2) 0.0199(3) -0.0013(2) -0.0130(2) -0.0180(2)
W3 0.0335(3) 0.0221(2) 0.0195(3) -0.0077(2) -0.0027(2) -0.0128(2)
W4 0.0320(3) 0.0151(2) 0.0229(3) -0.0026(2) -0.0093(2) -0.0107(2)
W5 0.0301(3) 0.0204(2) 0.0197(3) -0.0040(2) -0.0007(2) -0.0146(2)
W6 0.0373(3) 0.0219(2) 0.0212(3) -0.0019(2) -0.0115(2) -0.0176(2)
W7 0.0394(3) 0.0189(2) 0.0204(3) 0.0004(2) -0.0114(2) -0.0142(2)
W8 0.0331(3) 0.0265(3) 0.0274(3) -0.0063(2) -0.0068(2) -0.0148(2)
W9 0.0267(3) 0.0183(3) 0.0310(3) -0.0013(2) -0.0117(2) -0.0057(2)
W10 0.0294(3) 0.0292(3) 0.0308(3) -0.0024(2) -0.0146(2) -0.0150(2)
N1 0.0694(17) 0.0488(17) 0.0401(17) -0.0054(17) 0.0009(17) -0.0306(16)
C2 0.0701(18) 0.0476(18) 0.0405(18) -0.0066(18) 0.0004(18) -0.0321(17)
C3 0.0695(18) 0.0474(18) 0.0395(18) -0.0061(18) 0.0004(18) -0.0324(18)
N2 0.0706(18) 0.0489(18) 0.0397(18) -0.0058(18) 0.0005(18) -0.0316(18)
C1 0.0709(19) 0.0482(18) 0.0406(19) -0.0057(18) 0.0007(18) -0.0306(18)
O1W 0.031(5) 0.060(5) 0.050(5) -0.010(4) -0.007(4) -0.010(4)
O2W 0.072(6) 0.118(9) 0.062(10) -0.013(8) 0.015(7) -0.079(6)
O3W 0.039(7) 0.056(8) 0.052(8) -0.014(6) -0.001(6) -0.004(6)
Na1 0.053(4) 0.063(4) 0.121(7) -0.052(4) 0.007(5) -0.021(4)

loop_
_atom_type_symbol
_atom_type_description
_atom_type_scat_dispersion_real
_atom_type_scat_dispersion_imag
_atom_type_scat_source
C C 0.0033 0.0016 'International Tables Vol C Tables 4.2.6.8 and 6.1.1.4'
Fe Fe 0.3463 0.8444 'International Tables Vol C Tables 4.2.6.8 and 6.1.1.4'
H H 0.0000 0.0000 'International Tables Vol C Tables 4.2.6.8 and 6.1.1.4'
N N 0.0061 0.0033 'International Tables Vol C Tables 4.2.6.8 and 6.1.1.4'
Na Na 0.0362 0.0249 'International Tables Vol C Tables 4.2.6.8 and 6.1.1.4'
O O 0.0106 0.0060 'International Tables Vol C Tables 4.2.6.8 and 6.1.1.4'
Sb Sb -0.5866 1.5461 'International Tables Vol C Tables 4.2.6.8 and 6.1.1.4'
W W -0.8490 6.8722 'International Tables Vol C Tables 4.2.6.8 and 6.1.1.4'

loop_
_geom_angle_atom_site_label_1
_geom_angle_atom_site_label_2
_geom_angle_atom_site_label_3
_geom_angle
_geom_angle_site_symmetry_1
_geom_angle_site_symmetry_3
W10 O4 W9 145.0(5) 2_676 .
W10 O5 Fe1 143.4(5) 2_676 .
W4 O6 W8 134.3(6) . .
W9 O8 Fe1 139.6(6) . .
W6 O9 W8 133.6(6) . .
W1 O10 W8 175.1(6) . .
Sb1 O11 W6 115.2(4) . .
Sb1 O11 W10 114.2(4) . .
W6 O11 W10 93.0(4) . .
Sb1 O11 W2 138.2(5) . .
W6 O11 W2 91.3(4) . .
W10 O11 W2 94.7(3) . .
W5 O12 W4 146.9(6) . .
W3 O14 W6 146.0(5) . .
W1 O16 W8 179.3(6) 2_676 .
W4 O17 W7 117.0(5) . .
W6 O18 W2 115.8(6) . .
Sb1 O20 W1 108.4(4) . .
Sb1 O20 W3 127.6(5) . .
W1 O20 W3 97.5(3) . .
Sb1 O20 W5 129.0(4) . 2_676
W1 O20 W5 94.6(4) . 2_676
W3 O20 W5 91.7(3) . 2_676
Sb1 O26 W9 111.8(4) 2_676 .
Sb1 O26 W4 114.1(4) 2_676 .
W9 O26 W4 95.5(4) . .
Sb1 O26 W7 137.6(5) 2_676 .
W9 O26 W7 96.0(3) . .
W4 O26 W7 93.2(4) . .
W1 O31 Fe1 169.2(6) . .
W3 O33 W1 119.8(4) . .
W2 O24 W7 154.3(6) . 2_676
W2 O23 W3 144.8(6) . .
W4 O27 W9 119.4(5) . .
W5 O34 W3 120.0(5) 2_676 .
W7 O25 W9 117.7(5) . .
W6 O30 W10 116.5(6) . .
W7 O21 W5 145.3(6) . .
W5 O32 W1 118.3(6) 2_676 .
W2 O29 W10 119.9(6) . .
O8 Fe1 O5 84.0(5) . .
O8 Fe1 O31 96.7(4) . .
O5 Fe1 O31 97.8(4) . .
O8 Fe1 O2W 174.0(5) . .
O5 Fe1 O2W 98.1(6) . .
O31 Fe1 O2W 88.6(5) . .
O8 Fe1 O1W 90.7(5) . .
O5 Fe1 O1W 92.3(5) . .
O31 Fe1 O1W 168.0(5) . .
O2W Fe1 O1W 83.6(5) . .
O8 Fe1 O3W 92.3(5) . .
O5 Fe1 O3W 175.6(5) . .
O31 Fe1 O3W 85.0(5) . .
O2W Fe1 O3W 85.3(7) . .
O1W Fe1 O3W 85.3(6) . .
O26 Sb1 O20 90.7(4) 2_676 .
O26 Sb1 O11 89.2(4) 2_676 .
O20 Sb1 O11 92.1(4) . .
O31 W1 O16 101.6(5) . 2_676
O31 W1 O10 102.9(4) . .
O16 W1 O10 97.5(5) 2_676 .
O31 W1 O33 95.4(4) . .
O16 W1 O33 160.7(4) 2_676 .
O10 W1 O33 87.4(4) . .
O31 W1 O32 94.1(4) . .
O16 W1 O32 88.6(4) 2_676 .
O10 W1 O32 160.3(4) . .
O33 W1 O32 81.1(4) . .
O31 W1 O20 162.5(4) . .
O16 W1 O20 90.1(4) 2_676 .
O10 W1 O20 88.3(4) . .
O33 W1 O20 71.3(3) . .
O32 W1 O20 72.9(4) . .
O13 W2 O29 101.8(5) . .
O13 W2 O23 102.3(5) . .
O29 W2 O23 155.8(5) . .
O13 W2 O24 100.9(5) . .
O29 W2 O24 90.8(5) . .
O23 W2 O24 87.1(5) . .
O13 W2 O18 98.9(5) . .
O29 W2 O18 84.8(5) . .
O23 W2 O18 89.0(4) . .
O24 W2 O18 160.2(5) . .
O13 W2 O11 172.1(5) . .
O29 W2 O11 73.1(4) . .
O23 W2 O11 82.6(4) . .
O24 W2 O11 85.5(4) . .
O18 W2 O11 74.8(4) . .
O15 W3 O14 102.3(5) . .
O15 W3 O33 102.2(5) . .
O14 W3 O33 92.9(4) . .
O15 W3 O34 97.5(5) . .
O14 W3 O34 158.8(4) . .
O33 W3 O34 89.9(4) . .
O15 W3 O23 99.3(5) . .
O14 W3 O23 86.1(4) . .
O33 W3 O23 158.1(5) . .
O34 W3 O23 83.6(4) . .
O15 W3 O20 169.0(5) . .
O14 W3 O20 87.0(4) . .
O33 W3 O20 71.2(4) . .
O34 W3 O20 74.0(4) . .
O23 W3 O20 86.9(4) . .
O28 W4 O27 100.7(5) . .
O28 W4 O6 103.9(5) . .
O27 W4 O6 93.0(4) . .
O28 W4 O17 98.8(5) . .
O27 W4 O17 88.4(4) . .
O6 W4 O17 156.5(5) . .
O28 W4 O12 101.3(5) . .
O27 W4 O12 157.0(5) . .
O6 W4 O12 87.8(4) . .
O17 W4 O12 82.0(4) . .
O28 W4 O26 171.6(4) . .
O27 W4 O26 72.8(4) . .
O6 W4 O26 82.2(4) . .
O17 W4 O26 75.9(4) . .
O12 W4 O26 84.6(4) . .
O22 W5 O32 101.8(5) . 2_676
O22 W5 O12 100.9(5) . .
O32 W5 O12 92.9(4) 2_676 .
O22 W5 O34 100.0(5) . 2_676
O32 W5 O34 91.7(4) 2_676 2_676
O12 W5 O34 157.2(5) . 2_676
O22 W5 O21 99.4(4) . .
O32 W5 O21 158.5(5) 2_676 .
O12 W5 O21 87.1(4) . .
O34 W5 O21 80.6(4) 2_676 .
O22 W5 O20 172.2(4) . 2_676
O32 W5 O20 73.8(4) 2_676 2_676
O12 W5 O20 85.9(4) . 2_676
O34 W5 O20 74.0(4) 2_676 2_676
O21 W5 O20 84.7(4) . 2_676
O19 W6 O9 105.1(5) . .
O19 W6 O30 98.2(5) . .
O9 W6 O30 95.9(5) . .
O19 W6 O18 97.6(5) . .
O9 W6 O18 156.4(5) . .
O30 W6 O18 87.1(4) . .
O19 W6 O14 101.0(5) . .
O9 W6 O14 85.5(4) . .
O30 W6 O14 159.6(4) . .
O18 W6 O14 83.8(4) . .
O19 W6 O11 172.5(4) . .
O9 W6 O11 80.6(4) . .
O30 W6 O11 76.0(4) . .
O18 W6 O11 77.5(4) . .
O14 W6 O11 84.2(4) . .
O7 W7 O21 101.5(5) . .
O7 W7 O25 100.4(5) . .
O21 W7 O25 157.1(5) . .
O7 W7 O24 101.0(6) . 2_676
O21 W7 O24 91.6(5) . 2_676
O25 W7 O24 90.8(5) . 2_676
O7 W7 O17 97.7(5) . .
O21 W7 O17 84.0(4) . .
O25 W7 O17 86.4(5) . .
O24 W7 O17 161.3(4) 2_676 .
O7 W7 O26 169.5(5) . .
O21 W7 O26 83.7(4) . .
O25 W7 O26 73.6(4) . .
O24 W7 O26 87.8(4) 2_676 .
O17 W7 O26 73.6(4) . .
O35 W8 O1 101.9(6) . .
O35 W8 O6 97.6(5) . .
O1 W8 O6 96.1(5) . .
O35 W8 O9 93.3(5) . .
O1 W8 O9 92.5(5) . .
O6 W8 O9 164.4(5) . .
O35 W8 O10 90.5(5) . .
O1 W8 O10 167.5(5) . .
O6 W8 O10 83.9(4) . .
O9 W8 O10 84.8(4) . .
O35 W8 O16 168.1(5) . .
O1 W8 O16 89.9(5) . .
O6 W8 O16 82.9(4) . .
O9 W8 O16 84.1(4) . .
O10 W8 O16 77.7(4) . .
O2 W9 O8 103.4(5) . .
O2 W9 O4 99.2(5) . .
O8 W9 O4 91.1(5) . .
O2 W9 O27 99.7(5) . .
O8 W9 O27 89.4(5) . .
O4 W9 O27 160.4(4) . .
O2 W9 O25 96.0(5) . .
O8 W9 O25 160.6(4) . .
O4 W9 O25 85.8(5) . .
O27 W9 O25 87.3(5) . .
O2 W9 O26 166.0(5) . .
O8 W9 O26 88.1(4) . .
O4 W9 O26 88.2(4) . .
O27 W9 O26 72.3(4) . .
O25 W9 O26 72.6(4) . .
O3 W10 O5 103.9(5) . 2_676
O3 W10 O4 104.2(5) . 2_676
O5 W10 O4 88.7(5) 2_676 2_676
O3 W10 O30 95.4(5) . .
O5 W10 O30 91.7(5) 2_676 .
O4 W10 O30 159.7(4) 2_676 .
O3 W10 O29 94.4(5) . .
O5 W10 O29 161.7(5) 2_676 .
O4 W10 O29 85.6(5) 2_676 .
O30 W10 O29 87.8(5) . .
O3 W10 O11 163.2(5) . .
O5 W10 O11 89.9(4) 2_676 .
O4 W10 O11 85.3(4) 2_676 .
O30 W10 O11 74.5(4) . .
O29 W10 O11 72.3(4) . .
C2 N1 C1 109.5(11) . .
N1 C2 C3 107.2(11) . .
N2 C3 C2 109.3(10) . .
C3 N2 C1 106.7(11) . .
N1 C1 N2 106.9(10) . .
C6A N4A C4A 106.7(15) . .
N3A C4A N4A 108.1(12) . .
C5A N3A C4A 108.6(15) . .
N3A C5A C6A 107.6(14) . .
C5A C6A N4A 109.1(14) . .
C6B N4B C4B 108.0(14) . .
N4B C4B N3B 108.8(12) . .
C5B N3B C4B 106.8(14) . .
N3B C5B C6B 108.7(13) . .
N4B C6B C5B 107.6(13) . .
O7W Na1 O9W 84.9(9) . .
O7W Na1 O6W 90.4(9) . .
O9W Na1 O6W 174.9(12) . .
O7W Na1 O8W 170.0(7) . .
O9W Na1 O8W 101.1(10) . .
O6W Na1 O8W 83.8(9) . .
O7W Na1 O4W 93.6(10) . .
O9W Na1 O4W 92.8(10) . .
O6W Na1 O4W 85.5(10) . .
O8W Na1 O4W 94.0(10) . .
O7W Na1 O5W 83.0(7) . .
O9W Na1 O5W 87.8(9) . .
O6W Na1 O5W 93.6(8) . .
O8W Na1 O5W 89.2(8) . .
O4W Na1 O5W 176.5(10) . .

loop_
_geom_bond_atom_site_label_1
_geom_bond_atom_site_label_2
_geom_bond_distance
_geom_bond_site_symmetry_2
O1 W8 1.791(11) .
O2 W9 1.672(10) .
O3 W10 1.725(11) .
O4 W10 1.907(11) 2_676
O4 W9 1.930(12) .
O5 W10 1.841(12) 2_676
O5 Fe1 1.997(12) .
O6 W4 1.898(9) .
O6 W8 1.944(9) .
O7 W7 1.700(11) .
O8 W9 1.797(9) .
O8 Fe1 1.989(11) .
O9 W6 1.865(11) .
O9 W8 2.007(9) .
O10 W1 1.794(10) .
O10 W8 2.108(10) .
O11 Sb1 2.036(11) .
O11 W6 2.232(10) .
O11 W10 2.256(9) .
O11 W2 2.340(9) .
O12 W5 1.865(10) .
O12 W4 1.919(9) .
O13 W2 1.725(11) .
O14 W3 1.907(11) .
O14 W6 1.947(10) .
O15 W3 1.696(11) .
O16 W1 1.779(10) 2_676
O16 W8 2.124(10) .
O17 W4 1.914(9) .
O17 W7 2.003(12) .
O18 W6 1.929(11) .
O18 W2 1.932(10) .
O19 W6 1.690(12) .
O20 Sb1 2.003(9) .
O20 W1 2.226(8) .
O20 W3 2.325(10) .
O20 W5 2.331(10) 2_676
O26 Sb1 1.982(9) 2_676
O26 W9 2.232(9) .
O26 W4 2.283(11) .
O26 W7 2.312(9) .
O31 W1 1.743(9) .
O31 Fe1 2.018(9) .
O35 W8 1.767(12) .
O33 W3 1.916(10) .
O33 W1 2.041(11) .
O24 W2 1.891(11) .
O24 W7 1.911(12) 2_676
O22 W5 1.765(11) .
O23 W2 1.877(10) .
O23 W3 1.958(9) .
O27 W4 1.884(10) .
O27 W9 1.985(12) .
O34 W5 1.926(12) 2_676
O34 W3 1.932(11) .
O28 W4 1.718(12) .
O25 W7 1.891(11) .
O25 W9 2.053(13) .
O30 W6 1.889(10) .
O30 W10 1.941(11) .
O21 W7 1.861(9) .
O21 W5 1.969(10) .
O32 W5 1.856(9) 2_676
O32 W1 2.045(10) .
O29 W2 1.869(11) .
O29 W10 2.035(12) .
Fe1 O2W 2.070(15) .
Fe1 O1W 2.090(11) .
Fe1 O3W 2.094(16) .
Sb1 O26 1.982(9) 2_676
W1 O16 1.779(10) 2_676
W5 O32 1.856(9) 2_676
W5 O34 1.926(12) 2_676
W5 O20 2.331(10) 2_676
W7 O24 1.911(12) 2_676
W10 O5 1.841(12) 2_676
W10 O4 1.907(11) 2_676
N1 C2 1.275(13) .
N1 C1 1.315(14) .
C2 C3 1.309(14) .
C3 N2 1.300(15) .
N2 C1 1.319(13) .
N4A C6A 1.306(16) .
N4A C4A 1.308(16) .
C4A N3A 1.307(17) .
N3A C5A 1.288(15) .
C5A C6A 1.301(18) .
N4B C6B 1.296(16) .
N4B C4B 1.304(15) .
C4B N3B 1.307(16) .
N3B C5B 1.304(15) .
C5B C6B 1.311(17) .
O7W Na1 2.29(2) .
O5W Na1 2.43(2) .
O9W Na1 2.30(3) .
O6W Na1 2.31(3) .
O8W Na1 2.37(2) .
O4W Na1 2.38(3) .
